data_4089191
loop_
_publ_author_name
'Congrave, Daniel G.'
'Hsu, Yu-ting'
'Batsanov, Andrei S.'
'Beeby, Andrew'
'Bryce, Martin R.'

_publ_section_title
;
 Synthesis, Diastereomer Separation, and Optoelectronic and Structural
 Properties of Dinuclear Cyclometalated Iridium(III) Complexes with
 Bridging Diarylhydrazide Ligands
;
_journal_issue 5
_journal_name_full Organometallics
_journal_page_first 981
_journal_paper_doi 10.1021/acs.organomet.6b00887
_journal_volume 36
_journal_year 2017
_chemical_formula_moiety 'C58 H54 Ir2 N10 O2, 2.35(C H2 Cl2)'
_chemical_formula_sum 'C60.35 H58.7 Cl4.7 Ir2 N10 O2'
_chemical_formula_weight 1507.08
_space_group_crystal_system monoclinic
_space_group_IT_number 14
_space_group_name_Hall '-P 2ybc'
_space_group_name_H-M_alt 'P 1 21/c 1'
_atom_sites_solution_hydrogens geom
_atom_sites_solution_primary heavy
_atom_sites_solution_secondary difmap
_audit_creation_date 2015-05-26
_audit_creation_method
;
Olex2 1.2-beta
(compiled 2015.01.26 svn.r3150 for OlexSys, GUI svn.r4998)
;
_cell_angle_alpha 90
_cell_angle_beta 93.2248(16)
_cell_angle_gamma 90
_cell_formula_units_Z 4
_cell_length_a 11.4764(5)
_cell_length_b 15.1017(7)
_cell_length_c 34.0815(16)
_cell_measurement_reflns_used 9179
_cell_measurement_temperature 120
_cell_measurement_theta_max 32.72
_cell_measurement_theta_min 2.25
_cell_volume 5897.4(5)
_computing_cell_refinement 'SAINT v8.34A (Bruker, 2013)'
_computing_data_collection 'APEX2 v.2013.4_1 (Bruker, 2013)'
_computing_data_reduction 'SAINT v8.34A (Bruker, 2013)'
_computing_molecular_graphics 'Olex2 (Dolomanov et al., 2009)'
_computing_publication_material 'Olex2 (Dolomanov et al., 2009)'
_computing_structure_refinement 'SHELXL 2014/7 multi-CPU version (Sheldrick, 2015)'
_computing_structure_solution 'SHELXS 2013/1 (Sheldrick, 2008)'
_diffrn_ambient_temperature 120
_diffrn_detector_type 'Bruker PHOTON 100 CMOS'
_diffrn_measured_fraction_theta_full 0.999
_diffrn_measured_fraction_theta_max 0.992
_diffrn_measurement_device '3-circle area detector diffractometer'
_diffrn_measurement_device_type 'Bruker D8 Venture'
_diffrn_measurement_method '\f and \w scans'
_diffrn_radiation_monochromator 'focusing mirrors'
_diffrn_radiation_probe x-ray
_diffrn_radiation_type MoK\a
_diffrn_radiation_wavelength 0.71073
_diffrn_reflns_av_R_equivalents 0.0437
_diffrn_reflns_av_unetI/netI 0.0605
_diffrn_reflns_Laue_measured_fraction_full 0.999
_diffrn_reflns_Laue_measured_fraction_max 0.992
_diffrn_reflns_limit_h_max 17
_diffrn_reflns_limit_h_min -17
_diffrn_reflns_limit_k_max 22
_diffrn_reflns_limit_k_min -22
_diffrn_reflns_limit_l_max 51
_diffrn_reflns_limit_l_min -51
_diffrn_reflns_number 179629
_diffrn_reflns_point_group_measured_fraction_full 0.999
_diffrn_reflns_point_group_measured_fraction_max 0.992
_diffrn_reflns_theta_full 30.000
_diffrn_reflns_theta_max 32.768
_diffrn_reflns_theta_min 2.198
_diffrn_source 'I\mS microsource'
_diffrn_standards_number 0
_exptl_absorpt_coefficient_mu 4.773
_exptl_absorpt_correction_T_max 1.0000
_exptl_absorpt_correction_T_min 0.4517
_exptl_absorpt_correction_type multi-scan
_exptl_absorpt_process_details
;
SADABS-2014/4 (Bruker,2014/4) was used for absorption correction.
wR2(int) was 0.0656 before and 0.0481 after correction.
The Ratio of minimum to maximum transmission is 0.4517.
The \l/2 correction factor is Not present.
;
_exptl_crystal_colour colourless
_exptl_crystal_colour_primary colourless
_exptl_crystal_density_diffrn 1.697
_exptl_crystal_description block
_exptl_crystal_F_000 2963
_exptl_crystal_size_max 0.195
_exptl_crystal_size_mid 0.138
_exptl_crystal_size_min 0.086
_refine_diff_density_max 3.702
_refine_diff_density_min -5.889
_refine_diff_density_rms 0.375
_refine_ls_extinction_coef 0.00157(7)
_refine_ls_extinction_expression Fc^*^=kFc[1+0.001xFc^2^\l^3^/sin(2\q)]^-1/4^
_refine_ls_extinction_method 'SHELXL-2014/7 (Sheldrick, 2008)'
_refine_ls_goodness_of_fit_ref 1.645
_refine_ls_hydrogen_treatment constr
_refine_ls_matrix_type full
_refine_ls_number_parameters 723
_refine_ls_number_reflns 179629
_refine_ls_number_restraints 679
_refine_ls_restrained_S_all 1.644
_refine_ls_R_factor_all 0.0714
_refine_ls_R_factor_gt 0.0604
_refine_ls_shift/su_max 0.003
_refine_ls_shift/su_mean 0.000
_refine_ls_structure_factor_coef Fsqd
_refine_ls_weighting_details 'w=1/[\s^2^(Fo^2^)+(0.0270P)^2^+10.5000P] where P=(Fo^2^+2Fc^2^)/3'
_refine_ls_weighting_scheme calc
_refine_ls_wR_factor_gt 0.1324
_refine_ls_wR_factor_ref 0.1343
_reflns_number_gt 20119
_reflns_number_total 21646
_reflns_threshold_expression 'I > 2\s(I)'
_cod_data_source_file om6b00887_si_002.cif
_cod_data_source_block 13b
_cod_depositor_comments
;
The following automatic conversions were performed:

data item '_diffrn_radiation_probe' value 'X-ray' was changed to
'x-ray' in accordance with the
/home/saulius/struct/COD-crude-data/automatic-downloads/DataCite-retrospective/ACS/depositions/lib/dictionaries/cif_core.dic
dictionary named 'cif_core.dic' version 2.4.2 last updated on
2011-04-26.

Automatic conversion script
Id: cif_fix_values 6909 2019-04-08 15:41:33Z antanas 
;
_cod_original_formula_sum 'C60.35 H58.70 Cl4.70 Ir2 N10 O2'
_cod_database_code 4089191
_shelx_space_group_comment
;
The symmetry employed for this shelxl refinement is uniquely defined
by the following loop, which should always be used as a source of
symmetry information in preference to the above space-group names.
They are only intended as comments.
;
_shelx_estimated_absorpt_t_max 0.684
_shelx_estimated_absorpt_t_min 0.455
_exptl_twin_twinlaw_details '1 0 0 0 -1 0 -0.333 0 -1'
_computing.bruker_data_scaling 'SADABS V2012/1 (Bruker AXS Inc.)'

_olex2_refinement_description
;
1. Twinned data refinement
 Scales: 0.8682(7) 0.1318(7)
2. Fixed Uiso
 At 1.2 times of:
  All C(H) groups, All C(H,H) groups
 At 1.5 times of:
  All C(H,H,H) groups
3. Restrained distances
 C57-C3A \\sim C57-C4B \\sim C57-C5A \\sim C57-C3B
 with sigma of 0.02
 C57-C3A \\sim C57-C4B \\sim C57-C5A \\sim C57-C3B
 with sigma of 0.02
 C58-C8B \\sim C58-C8A \\sim C58-C7A \\sim C58-C7B
 with sigma of 0.02
 C57-C5B \\sim C57-C4A \\sim C3B-C57 \\sim C5A-C57 \\sim C57-C4B \\sim C57-C3A
 with sigma of 0.02
 C8B-C58 \\sim C8A-C58 \\sim C58-C6B \\sim C6A-C58 \\sim C7B-C58 \\sim C7A-C58
 with sigma of 0.02
 Cl5-C61 \\sim Cl6-C61
 with sigma of 0.02
4. Uiso/Uaniso restraints and constraints
Uanis(C4A) = Uanis(C4B)
Uanis(C3A) = Uanis(C3B)
Uanis(C5B) = Uanis(C5A)
5. Rigid body (RIGU) restrains
 All non-hydrogen atoms
 with sigma for 1-2 distances of 0.004 and sigma for 1-3 distances of 0.004
6. Others
 Fixed Sof: C3A(0.6) H3AA(0.6) H3AB(0.6) H3AC(0.6) C4A(0.6) H4AA(0.6)
 H4AB(0.6) H4AC(0.6) C5A(0.6) H5AA(0.6) H5AB(0.6) H5AC(0.6) C6B(0.5) H6BA(0.5)
 H6BB(0.5) H6BC(0.5) C7B(0.5) H7BA(0.5) H7BB(0.5) H7BC(0.5) C8B(0.5) H8BA(0.5)
 H8BB(0.5) H8BC(0.5) C3B(0.4) H3BA(0.4) H3BB(0.4) H3BC(0.4) C4B(0.4) H4BA(0.4)
 H4BB(0.4) H4BC(0.4) C5B(0.4) H5BA(0.4) H5BB(0.4) H5BC(0.4) C6A(0.5) H6AA(0.5)
 H6AB(0.5) H6AC(0.5) C7A(0.5) H7AA(0.5) H7AB(0.5) H7AC(0.5) C8A(0.5) H8AA(0.5)
 H8AB(0.5) H8AC(0.5) Cl5(0.35) Cl6(0.35) C61(0.35) H61A(0.35) H61B(0.35)
7.a Secondary CH2 refined with riding coordinates:
 C60(H60A,H60B), C59(H59A,H59B), C61(H61A,H61B)
7.b Me refined with riding coordinates:
 C3A(H3AA,H3AB,H3AC), C4A(H4AA,H4AB,H4AC), C5A(H5AA,H5AB,H5AC), C6B(H6BA,H6BB,
 H6BC), C7B(H7BA,H7BB,H7BC), C8B(H8BA,H8BB,H8BC), C3B(H3BA,H3BB,H3BC), C4B(H4BA,
 H4BB,H4BC), C5B(H5BA,H5BB,H5BC), C6A(H6AA,H6AB,H6AC), C7A(H7AA,H7AB,H7AC),
 C8A(H8AA,H8AB,H8AC)
7.c Aromatic/amide H refined with riding coordinates:
 C11(H11), C12(H12), C13(H13), C14(H14), C15(H15), C16(H16), C17(H17),
 C20(H20), C21(H21), C22(H22), C23(H23), C24(H24), C25(H25), C26(H26), C29(H29),
  C30(H30), C31(H31), C32(H32), C33(H33), C34(H34), C35(H35), C38(H38),
 C39(H39), C40(H40), C41(H41), C42(H42), C43(H43), C44(H44), C46(H46), C47(H47),
  C49(H49), C50(H50), C52(H52), C53(H53), C55(H55), C56(H56)
;
_shelx_shelxl_version_number 2014/7
_olex2_submission_special_instructions 'No special instructions were received'

loop_
_space_group_symop_operation_xyz
'x, y, z'
'-x, y+1/2, -z+1/2'
'-x, -y, -z'
'x, -y-1/2, z-1/2'

loop_
_atom_site_label
_atom_site_type_symbol
_atom_site_fract_x
_atom_site_fract_y
_atom_site_fract_z
_atom_site_U_iso_or_equiv
_atom_site_adp_type
_atom_site_occupancy
_atom_site_site_symmetry_order
_atom_site_calc_flag
_atom_site_refinement_flags_posn
_atom_site_refinement_flags_adp
_atom_site_refinement_flags_occupancy
_atom_site_disorder_assembly
_atom_site_disorder_group
Ir1 Ir 0.78282(2) 0.70938(2) 0.74146(2) 0.00900(6) Uani 1 1 d . U . . .
Ir2 Ir 0.70917(2) 0.47443(2) 0.63840(2) 0.00944(6) Uani 1 1 d . U . . .
O1 O 0.7535(4) 0.7440(3) 0.68161(13) 0.0148(10) Uani 1 1 d . U . . .
O2 O 0.7000(4) 0.4432(3) 0.69866(12) 0.0127(9) Uani 1 1 d . U . . .
N1 N 0.7720(5) 0.5839(3) 0.71146(15) 0.0101(10) Uani 1 1 d . U . . .
N2 N 0.7629(5) 0.5934(3) 0.66938(15) 0.0108(10) Uiso 1 1 d . U . . .
N3 N 0.6149(5) 0.7104(3) 0.75098(16) 0.0139(11) Uani 1 1 d . U . . .
N4 N 0.5738(5) 0.7849(4) 0.76963(16) 0.0136(11) Uani 1 1 d . U . . .
N5 N 0.9565(5) 0.7166(4) 0.73840(16) 0.0136(11) Uani 1 1 d . U . . .
N6 N 1.0176(5) 0.7066(3) 0.77342(16) 0.0124(11) Uani 1 1 d . U . . .
N7 N 0.5382(5) 0.5066(4) 0.63226(16) 0.0141(11) Uani 1 1 d . U . . .
N8 N 0.4666(5) 0.4386(4) 0.61976(17) 0.0169(12) Uani 1 1 d . U . . .
N9 N 0.8762(5) 0.4359(4) 0.63703(15) 0.0133(11) Uani 1 1 d . U . . .
N10 N 0.9200(5) 0.4347(4) 0.60061(16) 0.0149(11) Uani 1 1 d . U . . .
C1 C 0.7393(6) 0.5038(4) 0.72224(18) 0.0102(12) Uani 1 1 d . U . . .
C2 C 0.7590(6) 0.6772(4) 0.65777(19) 0.0141(13) Uani 1 1 d . U . . .
C9 C 0.7679(6) 0.8335(4) 0.75924(19) 0.0140(13) Uiso 1 1 d . U . . .
C10 C 0.6547(6) 0.8561(4) 0.77190(19) 0.0145(13) Uani 1 1 d . U . . .
C11 C 0.6248(6) 0.9397(4) 0.7857(2) 0.0177(14) Uani 1 1 d . U . . .
H11 H 0.5499 0.9506 0.7951 0.021 Uiso 1 1 calc R . . . .
C12 C 0.7080(7) 1.0069(4) 0.7851(2) 0.0192(15) Uani 1 1 d . U . . .
H12 H 0.6899 1.0647 0.7939 0.023 Uiso 1 1 calc R . . . .
C13 C 0.8165(7) 0.9892(4) 0.7717(2) 0.0191(15) Uani 1 1 d . U . . .
H13 H 0.8725 1.0354 0.7710 0.023 Uiso 1 1 calc R . . . .
C14 C 0.8455(6) 0.9048(4) 0.75922(19) 0.0157(14) Uani 1 1 d . U . . .
H14 H 0.9214 0.8952 0.7503 0.019 Uiso 1 1 calc R . . . .
C15 C 0.5254(6) 0.6517(5) 0.7525(2) 0.0178(14) Uani 1 1 d . U . . .
H15 H 0.5266 0.5930 0.7425 0.021 Uiso 1 1 calc R . . . .
C16 C 0.4322(6) 0.6895(5) 0.7706(2) 0.0180(14) Uani 1 1 d . U . . .
H16 H 0.3593 0.6621 0.7747 0.022 Uiso 1 1 calc R . . . .
C17 C 0.4643(6) 0.7728(5) 0.7813(2) 0.0188(14) Uani 1 1 d . U . . .
H17 H 0.4186 0.8146 0.7945 0.023 Uiso 1 1 calc R . . . .
C18 C 0.8315(6) 0.6823(4) 0.79765(18) 0.0118(12) Uani 1 1 d . U . . .
C19 C 0.9523(6) 0.6844(4) 0.80609(19) 0.0134(13) Uani 1 1 d . U . . .
C20 C 1.0067(7) 0.6658(5) 0.8427(2) 0.0192(15) Uani 1 1 d . U . . .
H20 H 1.0893 0.6657 0.8466 0.023 Uiso 1 1 calc R . . . .
C21 C 0.9356(7) 0.6475(5) 0.8732(2) 0.0221(16) Uani 1 1 d . U . . .
H21 H 0.9695 0.6341 0.8986 0.026 Uiso 1 1 calc R . . . .
C22 C 0.8155(7) 0.6488(4) 0.8669(2) 0.0199(15) Uani 1 1 d . U . . .
H22 H 0.7676 0.6384 0.8883 0.024 Uiso 1 1 calc R . . . .
C23 C 0.7640(6) 0.6651(4) 0.82963(19) 0.0137(13) Uani 1 1 d . U . . .
H23 H 0.6813 0.6644 0.8259 0.016 Uiso 1 1 calc R . . . .
C24 C 1.0349(6) 0.7406(4) 0.7125(2) 0.0176(14) Uani 1 1 d . U . . .
H24 H 1.0174 0.7508 0.6853 0.021 Uiso 1 1 calc R . . . .
C25 C 1.1447(6) 0.7482(4) 0.7312(2) 0.0217(16) Uani 1 1 d . U . . .
H25 H 1.2144 0.7654 0.7195 0.026 Uiso 1 1 calc R . . . .
C26 C 1.1334(6) 0.7261(4) 0.7700(2) 0.0195(15) Uani 1 1 d . U . . .
H26 H 1.1936 0.7246 0.7903 0.023 Uiso 1 1 calc R . . . .
C27 C 0.6425(6) 0.3565(4) 0.62328(18) 0.0134(13) Uani 1 1 d . U . . .
C28 C 0.5196(6) 0.3546(5) 0.6176(2) 0.0181(14) Uani 1 1 d . U . . .
C29 C 0.4543(7) 0.2785(5) 0.6121(2) 0.0294(18) Uani 1 1 d . U . . .
H29 H 0.3715 0.2809 0.6092 0.035 Uiso 1 1 calc R . . . .
C30 C 0.5130(8) 0.1981(5) 0.6107(3) 0.0325(19) Uani 1 1 d . U . . .
H30 H 0.4703 0.1447 0.6067 0.039 Uiso 1 1 calc R . . . .
C31 C 0.6335(7) 0.1958(5) 0.6153(2) 0.0255(17) Uani 1 1 d . U . . .
H31 H 0.6732 0.1407 0.6142 0.031 Uiso 1 1 calc R . . . .
C32 C 0.6967(7) 0.2736(4) 0.6214(2) 0.0192(15) Uani 1 1 d . U . . .
H32 H 0.7794 0.2705 0.6245 0.023 Uiso 1 1 calc R . . . .
C33 C 0.4725(6) 0.5792(5) 0.6314(2) 0.0219(15) Uani 1 1 d . U . . .
H33 H 0.4994 0.6367 0.6387 0.026 Uiso 1 1 calc R . . . .
C34 C 0.3590(7) 0.5587(6) 0.6182(3) 0.0322(19) Uani 1 1 d . U . . .
H34 H 0.2951 0.5985 0.6149 0.039 Uiso 1 1 calc R . . . .
C35 C 0.3579(7) 0.4707(5) 0.6111(2) 0.0257(17) Uani 1 1 d . U . . .
H35 H 0.2922 0.4371 0.6016 0.031 Uiso 1 1 calc R . . . .
C36 C 0.7318(6) 0.4927(4) 0.58103(19) 0.0130(13) Uani 1 1 d . U . . .
C37 C 0.8416(6) 0.4642(4) 0.56890(19) 0.0157(13) Uani 1 1 d . U . . .
C38 C 0.8756(7) 0.4639(5) 0.5310(2) 0.0231(16) Uani 1 1 d . U . . .
H38 H 0.9506 0.4434 0.5248 0.028 Uiso 1 1 calc R . . . .
C39 C 0.7949(7) 0.4950(5) 0.5017(2) 0.0241(16) Uani 1 1 d . U . . .
H39 H 0.8149 0.4961 0.4750 0.029 Uiso 1 1 calc R . . . .
C40 C 0.6857(7) 0.5243(5) 0.5118(2) 0.0225(16) Uani 1 1 d . U . . .
H40 H 0.6311 0.5452 0.4920 0.027 Uiso 1 1 calc R . . . .
C41 C 0.6557(6) 0.5231(4) 0.5511(2) 0.0181(14) Uani 1 1 d . U . . .
H41 H 0.5808 0.5438 0.5574 0.022 Uiso 1 1 calc R . . . .
C42 C 0.9622(6) 0.4070(4) 0.6620(2) 0.0170(14) Uani 1 1 d . U . . .
H42 H 0.9566 0.4001 0.6895 0.020 Uiso 1 1 calc R . . . .
C43 C 1.0612(6) 0.3885(5) 0.6415(2) 0.0229(16) Uani 1 1 d . U . . .
H43 H 1.1345 0.3680 0.6522 0.028 Uiso 1 1 calc R . . . .
C44 C 1.0316(6) 0.4059(5) 0.6029(2) 0.0227(16) Uani 1 1 d . U . . .
H44 H 1.0806 0.3991 0.5816 0.027 Uiso 1 1 calc R . . . .
C45 C 0.7522(6) 0.4778(4) 0.76459(17) 0.0100(12) Uani 1 1 d . U . . .
C46 C 0.6545(6) 0.4411(4) 0.78130(19) 0.0137(13) Uani 1 1 d . U . . .
H46 H 0.5818 0.4380 0.7665 0.016 Uiso 1 1 calc R . . . .
C47 C 0.6644(6) 0.4094(4) 0.81944(19) 0.0177(14) Uani 1 1 d . U . . .
H47 H 0.5971 0.3858 0.8307 0.021 Uiso 1 1 calc R . . . .
C48 C 0.7684(7) 0.4109(4) 0.84160(19) 0.0183(14) Uani 1 1 d . U . . .
C49 C 0.8652(6) 0.4472(4) 0.82465(18) 0.0155(13) Uani 1 1 d . U . . .
H49 H 0.9380 0.4488 0.8393 0.019 Uiso 1 1 calc R . . . .
C50 C 0.8572(6) 0.4814(4) 0.78630(19) 0.0134(13) Uani 1 1 d . U . . .
H50 H 0.9237 0.5069 0.7754 0.016 Uiso 1 1 calc R . . . .
C51 C 0.7675(6) 0.7008(4) 0.61614(19) 0.0164(13) Uani 1 1 d . U . . .
C52 C 0.6876(7) 0.7607(5) 0.5987(2) 0.0215(15) Uani 1 1 d . U . . .
H52 H 0.6238 0.7804 0.6131 0.026 Uiso 1 1 calc R . . . .
C53 C 0.6995(8) 0.7914(5) 0.5614(2) 0.0306(19) Uani 1 1 d . U . . .
H53 H 0.6432 0.8311 0.5499 0.037 Uiso 1 1 calc R . . . .
C54 C 0.7931(8) 0.7649(5) 0.5402(2) 0.0265(18) Uani 1 1 d . U . . .
C55 C 0.8729(7) 0.7065(5) 0.5575(2) 0.0256(17) Uani 1 1 d . U . . .
H55 H 0.9378 0.6884 0.5433 0.031 Uiso 1 1 calc R . . . .
C56 C 0.8611(7) 0.6737(5) 0.5948(2) 0.0211(15) Uani 1 1 d . U . . .
H56 H 0.9166 0.6328 0.6059 0.025 Uiso 1 1 calc R . . . .
C57 C 0.7766(7) 0.3726(5) 0.8839(2) 0.0266(17) Uani 1 1 d D U . . .
C58 C 0.8128(8) 0.8041(6) 0.4985(2) 0.036(2) Uani 1 1 d D U . . .
C3A C 0.7547(15) 0.2746(8) 0.8821(4) 0.034(3) Uani 0.6 1 d D U P A 1
H3AA H 0.8151 0.2460 0.8673 0.052 Uiso 0.6 1 calc R . P A 1
H3AB H 0.7568 0.2505 0.9088 0.052 Uiso 0.6 1 calc R . P A 1
H3AC H 0.6779 0.2633 0.8690 0.052 Uiso 0.6 1 calc R . P A 1
C4A C 0.6823(14) 0.4198(10) 0.9071(4) 0.036(3) Uani 0.6 1 d D U P A 1
H4AA H 0.6981 0.4835 0.9080 0.053 Uiso 0.6 1 calc R . P A 1
H4AB H 0.6052 0.4092 0.8941 0.053 Uiso 0.6 1 calc R . P A 1
H4AC H 0.6840 0.3964 0.9340 0.053 Uiso 0.6 1 calc R . P A 1
C5A C 0.8980(13) 0.3889(11) 0.9057(4) 0.041(3) Uani 0.6 1 d D U P A 1
H5AA H 0.9135 0.4527 0.9071 0.061 Uiso 0.6 1 calc R . P A 1
H5AB H 0.8978 0.3646 0.9323 0.061 Uiso 0.6 1 calc R . P A 1
H5AC H 0.9588 0.3597 0.8913 0.061 Uiso 0.6 1 calc R . P A 1
C6B C 0.8209(19) 0.7320(12) 0.4688(6) 0.043(5) Uiso 0.5 1 d D U P B 1
H6BA H 0.7504 0.6953 0.4686 0.064 Uiso 0.5 1 calc R . P B 1
H6BB H 0.8281 0.7580 0.4427 0.064 Uiso 0.5 1 calc R . P B 1
H6BC H 0.8894 0.6952 0.4756 0.064 Uiso 0.5 1 calc R . P B 1
C7B C 0.9188(17) 0.8648(13) 0.5010(6) 0.047(5) Uiso 0.5 1 d D U P B 1
H7BA H 0.9082 0.9105 0.5209 0.071 Uiso 0.5 1 calc R . P B 1
H7BB H 0.9889 0.8301 0.5083 0.071 Uiso 0.5 1 calc R . P B 1
H7BC H 0.9276 0.8930 0.4754 0.071 Uiso 0.5 1 calc R . P B 1
C8B C 0.7036(16) 0.8630(12) 0.4829(6) 0.041(5) Uiso 0.5 1 d D U P B 1
H8BA H 0.6929 0.9121 0.5011 0.061 Uiso 0.5 1 calc R . P B 1
H8BB H 0.7181 0.8865 0.4568 0.061 Uiso 0.5 1 calc R . P B 1
H8BC H 0.6331 0.8263 0.4812 0.061 Uiso 0.5 1 calc R . P B 1
C3B C 0.815(2) 0.4376(13) 0.9135(5) 0.034(3) Uani 0.4 1 d D U P A 2
H3BA H 0.7613 0.4881 0.9125 0.052 Uiso 0.4 1 calc R . P A 2
H3BB H 0.8159 0.4104 0.9396 0.052 Uiso 0.4 1 calc R . P A 2
H3BC H 0.8938 0.4580 0.9083 0.052 Uiso 0.4 1 calc R . P A 2
C4B C 0.860(2) 0.2949(14) 0.8858(6) 0.036(3) Uani 0.4 1 d D U P A 2
H4BA H 0.8353 0.2508 0.8660 0.053 Uiso 0.4 1 calc R . P A 2
H4BB H 0.9391 0.3156 0.8807 0.053 Uiso 0.4 1 calc R . P A 2
H4BC H 0.8612 0.2679 0.9120 0.053 Uiso 0.4 1 calc R . P A 2
C5B C 0.6575(19) 0.3306(17) 0.8943(6) 0.041(3) Uani 0.4 1 d D U P A 2
H5BA H 0.6329 0.2872 0.8742 0.061 Uiso 0.4 1 calc R . P A 2
H5BB H 0.6669 0.3012 0.9199 0.061 Uiso 0.4 1 calc R . P A 2
H5BC H 0.5983 0.3772 0.8954 0.061 Uiso 0.4 1 calc R . P A 2
C6A C 0.886(2) 0.7373(15) 0.4741(7) 0.060(6) Uiso 0.5 1 d D U P B 2
H6AA H 0.8480 0.6793 0.4733 0.090 Uiso 0.5 1 calc R . P B 2
H6AB H 0.8915 0.7596 0.4473 0.090 Uiso 0.5 1 calc R . P B 2
H6AC H 0.9649 0.7316 0.4867 0.090 Uiso 0.5 1 calc R . P B 2
C7A C 0.8615(17) 0.8931(11) 0.5017(6) 0.039(4) Uiso 0.5 1 d D U P B 2
H7AA H 0.9360 0.8912 0.5172 0.058 Uiso 0.5 1 calc R . P B 2
H7AB H 0.8741 0.9161 0.4754 0.058 Uiso 0.5 1 calc R . P B 2
H7AC H 0.8070 0.9318 0.5147 0.058 Uiso 0.5 1 calc R . P B 2
C8A C 0.6988(17) 0.7979(14) 0.4755(6) 0.049(5) Uiso 0.5 1 d D U P B 2
H8AA H 0.6725 0.7362 0.4748 0.074 Uiso 0.5 1 calc R . P B 2
H8AB H 0.6410 0.8346 0.4880 0.074 Uiso 0.5 1 calc R . P B 2
H8AC H 0.7081 0.8189 0.4486 0.074 Uiso 0.5 1 calc R . P B 2
Cl3 Cl 0.8179(2) 0.97974(15) 0.61412(7) 0.0423(6) Uani 1 1 d . U . . .
Cl4 Cl 0.6349(3) 0.97943(18) 0.67003(8) 0.0557(7) Uani 1 1 d . U . . .
C60 C 0.7812(8) 0.9520(6) 0.6614(2) 0.038(2) Uani 1 1 d . U . . .
H60A H 0.8339 0.9835 0.6807 0.045 Uiso 1 1 calc R . . . .
H60B H 0.7928 0.8876 0.6655 0.045 Uiso 1 1 calc R . . . .
Cl1 Cl 0.5685(3) 0.29982(19) 0.47812(8) 0.0635(8) Uani 1 1 d . U . . .
Cl2 Cl 0.7764(3) 0.2179(3) 0.51385(10) 0.0884(12) Uani 1 1 d . U . . .
C59 C 0.6565(7) 0.2835(6) 0.5202(2) 0.0301(18) Uani 1 1 d . U . . .
H59A H 0.6834 0.3418 0.5304 0.036 Uiso 1 1 calc R . . . .
H59B H 0.6092 0.2560 0.5404 0.036 Uiso 1 1 calc R . . . .
Cl5 Cl 0.5441(17) 1.0153(9) 0.5415(6) 0.064(5) Uani 0.35 1 d D U P C -1
Cl6 Cl 0.449(3) 0.9772(18) 0.4645(8) 0.138(11) Uani 0.35 1 d D U P C -1
C61 C 0.570(3) 1.048(2) 0.4869(8) 0.052(8) Uiso 0.35 1 d D U P C -1
H61A H 0.5567 1.1122 0.4818 0.063 Uiso 0.35 1 calc R . P C -1
H61B H 0.6475 1.0304 0.4786 0.063 Uiso 0.35 1 calc R . P C -1

loop_
_atom_site_aniso_label
_atom_site_aniso_U_11
_atom_site_aniso_U_22
_atom_site_aniso_U_33
_atom_site_aniso_U_23
_atom_site_aniso_U_13
_atom_site_aniso_U_12
Ir1 0.00949(12) 0.00931(11) 0.00815(11) -0.00105(9) 0.00013(8) 0.00040(9)
Ir2 0.01036(12) 0.00988(11) 0.00804(11) -0.00060(9) 0.00028(8) -0.00034(9)
O1 0.022(3) 0.011(2) 0.011(2) -0.0007(17) -0.0020(19) 0.0027(19)
O2 0.017(2) 0.012(2) 0.010(2) 0.0008(17) 0.0011(18) -0.0045(18)
N1 0.014(3) 0.011(2) 0.006(2) -0.0003(19) 0.001(2) 0.001(2)
N3 0.019(3) 0.003(2) 0.019(3) -0.003(2) -0.007(2) 0.002(2)
N4 0.011(3) 0.014(3) 0.016(3) -0.002(2) 0.000(2) 0.001(2)
N5 0.006(2) 0.015(3) 0.019(3) -0.001(2) -0.003(2) 0.001(2)
N6 0.012(3) 0.012(3) 0.013(3) 0.002(2) -0.004(2) 0.000(2)
N7 0.010(3) 0.013(3) 0.019(3) 0.001(2) 0.001(2) 0.002(2)
N8 0.011(3) 0.019(3) 0.020(3) -0.002(2) 0.000(2) 0.000(2)
N9 0.013(3) 0.021(3) 0.006(2) -0.001(2) 0.003(2) -0.004(2)
N10 0.010(3) 0.023(3) 0.012(3) 0.001(2) 0.003(2) 0.003(2)
C1 0.012(3) 0.011(3) 0.008(3) -0.001(2) 0.001(2) 0.001(2)
C2 0.013(3) 0.016(3) 0.013(3) -0.001(2) 0.002(2) -0.003(3)
C10 0.018(3) 0.008(3) 0.017(3) 0.002(2) -0.004(3) 0.000(2)
C11 0.021(4) 0.015(3) 0.017(3) 0.000(3) 0.003(3) 0.005(3)
C12 0.029(4) 0.012(3) 0.017(3) -0.005(3) -0.005(3) 0.003(3)
C13 0.023(4) 0.014(3) 0.019(3) -0.001(3) -0.005(3) -0.003(3)
C14 0.021(4) 0.013(3) 0.013(3) 0.001(2) -0.002(3) -0.001(3)
C15 0.011(3) 0.017(3) 0.025(4) -0.003(3) 0.000(3) -0.004(3)
C16 0.005(3) 0.024(4) 0.026(4) -0.003(3) -0.001(3) -0.003(3)
C17 0.016(3) 0.023(4) 0.018(3) -0.003(3) 0.003(3) 0.005(3)
C18 0.014(3) 0.011(3) 0.011(3) -0.001(2) 0.000(2) 0.001(2)
C19 0.016(3) 0.012(3) 0.012(3) 0.000(2) -0.002(2) 0.000(2)
C20 0.023(4) 0.017(3) 0.017(3) -0.001(3) -0.004(3) 0.000(3)
C21 0.028(4) 0.026(4) 0.012(3) 0.006(3) -0.007(3) 0.000(3)
C22 0.031(4) 0.015(3) 0.014(3) -0.008(3) 0.003(3) 0.005(3)
C23 0.015(3) 0.013(3) 0.014(3) 0.000(2) 0.003(2) 0.003(2)
C24 0.018(3) 0.018(3) 0.017(3) -0.001(3) 0.006(3) -0.003(3)
C25 0.015(3) 0.011(3) 0.040(4) 0.012(3) 0.010(3) 0.000(3)
C26 0.016(3) 0.017(4) 0.026(4) 0.002(3) -0.001(3) -0.004(3)
C27 0.014(3) 0.017(3) 0.009(3) 0.000(2) -0.005(2) -0.005(2)
C28 0.015(3) 0.021(3) 0.018(3) -0.001(3) 0.000(3) -0.003(3)
C29 0.024(4) 0.030(4) 0.035(5) 0.003(3) 0.000(3) -0.013(3)
C30 0.038(5) 0.020(4) 0.039(5) -0.005(3) 0.002(4) -0.012(3)
C31 0.033(4) 0.016(4) 0.027(4) -0.001(3) 0.000(3) -0.004(3)
C32 0.025(4) 0.017(3) 0.015(3) 0.002(3) -0.002(3) 0.002(3)
C33 0.017(4) 0.020(4) 0.028(4) 0.000(3) 0.002(3) 0.004(3)
C34 0.023(4) 0.036(4) 0.038(5) 0.006(4) 0.003(4) 0.010(3)
C35 0.018(4) 0.037(4) 0.021(4) 0.008(3) -0.008(3) 0.005(3)
C36 0.017(3) 0.011(3) 0.010(3) 0.001(2) -0.001(2) -0.004(2)
C37 0.016(3) 0.018(3) 0.012(3) -0.001(2) 0.000(2) -0.003(3)
C38 0.023(4) 0.029(4) 0.018(3) 0.000(3) 0.006(3) -0.003(3)
C39 0.026(4) 0.036(4) 0.010(3) 0.004(3) 0.003(3) -0.003(3)
C40 0.027(4) 0.026(4) 0.014(3) 0.007(3) -0.002(3) -0.004(3)
C41 0.021(4) 0.016(3) 0.017(3) 0.003(3) 0.000(3) 0.002(3)
C42 0.016(3) 0.019(3) 0.015(3) 0.003(3) -0.001(3) 0.003(3)
C43 0.013(3) 0.034(4) 0.022(4) 0.005(3) 0.000(3) 0.007(3)
C44 0.010(3) 0.033(4) 0.025(4) 0.002(3) 0.006(3) 0.004(3)
C45 0.015(3) 0.010(3) 0.005(3) 0.000(2) 0.002(2) -0.001(2)
C46 0.015(3) 0.016(3) 0.011(3) 0.003(2) 0.004(2) -0.001(3)
C47 0.021(4) 0.021(4) 0.012(3) 0.001(3) 0.006(3) -0.004(3)
C48 0.032(4) 0.013(3) 0.010(3) 0.002(2) -0.001(3) 0.003(3)
C49 0.018(3) 0.020(3) 0.008(3) -0.001(2) -0.003(2) 0.003(3)
C50 0.015(3) 0.011(3) 0.014(3) -0.002(2) 0.003(2) 0.002(2)
C51 0.023(4) 0.012(3) 0.014(3) -0.002(2) 0.000(3) -0.005(3)
C52 0.031(4) 0.018(3) 0.015(3) 0.001(3) -0.001(3) -0.002(3)
C53 0.050(5) 0.025(4) 0.016(4) 0.003(3) -0.004(3) -0.006(4)
C54 0.052(5) 0.018(4) 0.009(3) 0.001(3) -0.001(3) -0.015(3)
C55 0.033(4) 0.031(4) 0.014(3) -0.003(3) 0.008(3) -0.010(3)
C56 0.025(4) 0.023(4) 0.015(3) 0.000(3) 0.000(3) -0.008(3)
C57 0.040(5) 0.030(4) 0.010(3) 0.007(3) -0.003(3) 0.001(3)
C58 0.056(6) 0.034(5) 0.016(4) 0.007(3) -0.002(4) -0.001(4)
C3A 0.060(9) 0.029(6) 0.015(5) 0.006(4) 0.003(5) -0.008(5)
C4A 0.053(7) 0.041(7) 0.013(5) 0.008(4) 0.007(5) 0.006(5)
C5A 0.051(7) 0.057(8) 0.013(5) 0.017(5) -0.005(5) -0.011(6)
C3B 0.060(9) 0.029(6) 0.015(5) 0.006(4) 0.003(5) -0.008(5)
C4B 0.053(7) 0.041(7) 0.013(5) 0.008(4) 0.007(5) 0.006(5)
C5B 0.051(7) 0.057(8) 0.013(5) 0.017(5) -0.005(5) -0.011(6)
Cl3 0.0512(15) 0.0391(13) 0.0371(12) -0.0034(10) 0.0069(11) -0.0102(11)
Cl4 0.0549(17) 0.0528(16) 0.0610(18) 0.0163(13) 0.0178(14) 0.0135(13)
C60 0.043(5) 0.039(5) 0.030(5) 0.007(4) -0.014(4) 0.022(4)
Cl1 0.083(2) 0.0595(18) 0.0442(15) -0.0011(13) -0.0305(15) -0.0036(16)
Cl2 0.081(2) 0.106(3) 0.076(2) -0.040(2) -0.0133(19) 0.047(2)
C59 0.034(5) 0.039(5) 0.016(4) -0.003(3) -0.002(3) -0.004(4)
Cl5 0.088(10) 0.033(5) 0.066(8) -0.023(5) -0.047(8) 0.010(6)
Cl6 0.19(2) 0.153(19) 0.069(12) -0.020(11) 0.001(12) 0.079(16)

loop_
_atom_type_symbol
_atom_type_description
_atom_type_scat_dispersion_real
_atom_type_scat_dispersion_imag
_atom_type_scat_source
C C 0.0033 0.0016 'International Tables Vol C Tables 4.2.6.8 and 6.1.1.4'
H H 0.0000 0.0000 'International Tables Vol C Tables 4.2.6.8 and 6.1.1.4'
Cl Cl 0.1484 0.1585 'International Tables Vol C Tables 4.2.6.8 and 6.1.1.4'
Ir Ir -1.4442 7.9887 'International Tables Vol C Tables 4.2.6.8 and 6.1.1.4'
N N 0.0061 0.0033 'International Tables Vol C Tables 4.2.6.8 and 6.1.1.4'
O O 0.0106 0.0060 'International Tables Vol C Tables 4.2.6.8 and 6.1.1.4'

loop_
_exptl_crystal_face_index_h
_exptl_crystal_face_index_k
_exptl_crystal_face_index_l
_exptl_crystal_face_perp_dist
-2.00 2.00 1.00 0.0650
2.00 -2.00 -1.00 0.0650
-1.00 -2.00 0.00 0.0920
1.00 2.00 0.00 0.0840
0.00 0.00 1.00 0.0430
0.00 0.00 -1.00 0.0410

loop_
_geom_angle_atom_site_label_1
_geom_angle_atom_site_label_2
_geom_angle_atom_site_label_3
_geom_angle
O1 Ir1 N1 75.97(18)
N3 Ir1 O1 93.0(2)
N3 Ir1 N1 93.1(2)
N3 Ir1 N5 172.6(2)
N3 Ir1 C9 80.8(2)
N3 Ir1 C18 93.8(2)
N5 Ir1 O1 92.3(2)
N5 Ir1 N1 93.1(2)
N5 Ir1 C18 80.6(2)
C9 Ir1 O1 92.9(2)
C9 Ir1 N1 167.0(2)
C9 Ir1 N5 93.9(2)
C9 Ir1 C18 85.7(3)
C18 Ir1 O1 172.7(2)
C18 Ir1 N1 106.2(2)
O2 Ir2 N2 74.86(18)
N7 Ir2 O2 93.0(2)
N7 Ir2 N2 95.7(2)
N9 Ir2 O2 93.32(19)
N9 Ir2 N2 90.4(2)
N9 Ir2 N7 172.2(2)
C27 Ir2 O2 90.7(2)
C27 Ir2 N2 164.9(2)
C27 Ir2 N7 80.3(2)
C27 Ir2 N9 95.1(3)
C27 Ir2 C36 86.5(3)
C36 Ir2 O2 173.3(2)
C36 Ir2 N2 108.3(2)
C36 Ir2 N7 92.5(3)
C36 Ir2 N9 80.9(2)
C2 O1 Ir1 113.6(4)
C1 O2 Ir2 114.5(4)
N2 N1 Ir1 112.6(4)
C1 N1 Ir1 133.0(4)
C1 N1 N2 111.2(5)
N1 N2 Ir2 114.0(4)
C2 N2 Ir2 130.2(4)
C2 N2 N1 113.1(5)
N4 N3 Ir1 116.2(4)
C15 N3 Ir1 138.4(5)
C15 N3 N4 103.6(6)
N3 N4 C10 113.7(5)
C17 N4 N3 111.7(5)
C17 N4 C10 134.6(6)
N6 N5 Ir1 114.4(4)
C24 N5 Ir1 138.8(5)
C24 N5 N6 106.0(5)
N5 N6 C19 116.6(5)
N5 N6 C26 110.8(6)
C26 N6 C19 132.5(6)
N8 N7 Ir2 114.5(4)
C33 N7 Ir2 138.2(5)
C33 N7 N8 106.4(6)
N7 N8 C28 116.0(5)
C35 N8 N7 109.2(6)
C35 N8 C28 134.8(6)
N10 N9 Ir2 115.2(4)
C42 N9 Ir2 138.7(5)
C42 N9 N10 106.1(5)
N9 N10 C37 115.6(5)
C44 N10 N9 110.4(6)
C44 N10 C37 134.0(6)
O2 C1 N1 124.9(6)
O2 C1 C45 115.4(5)
N1 C1 C45 119.6(5)
O1 C2 N2 123.8(6)
O1 C2 C51 115.0(6)
N2 C2 C51 121.1(6)
C10 C9 Ir1 114.4(5)
C14 C9 Ir1 131.6(5)
C14 C9 C10 113.9(6)
N4 C10 C9 113.8(6)
C11 C10 N4 122.1(6)
C11 C10 C9 124.1(6)
C12 C11 C10 118.2(7)
C13 C12 C11 119.8(6)
C12 C13 C14 121.1(7)
C13 C14 C9 122.9(7)
N3 C15 C16 110.6(6)
C17 C16 C15 107.3(6)
N4 C17 C16 106.8(6)
C19 C18 Ir1 114.3(5)
C23 C18 Ir1 130.2(5)
C23 C18 C19 115.5(6)
C18 C19 N6 113.9(6)
C20 C19 N6 121.4(6)
C20 C19 C18 124.7(7)
C21 C20 C19 117.3(7)
C22 C21 C20 120.4(7)
C21 C22 C23 120.8(7)
C22 C23 C18 121.3(7)
N5 C24 C25 110.2(6)
C26 C25 C24 106.8(6)
N6 C26 C25 106.1(6)
C28 C27 Ir2 114.8(5)
C32 C27 Ir2 130.1(5)
C32 C27 C28 114.7(6)
N8 C28 C27 113.9(6)
C29 C28 N8 121.7(7)
C29 C28 C27 124.4(7)
C28 C29 C30 118.1(8)
C31 C30 C29 120.2(7)
C30 C31 C32 120.3(7)
C31 C32 C27 122.2(7)
N7 C33 C34 110.1(7)
C35 C34 C33 106.1(7)
C34 C35 N8 108.2(7)
C37 C36 Ir2 114.2(5)
C41 C36 Ir2 130.8(5)
C41 C36 C37 114.9(6)
C36 C37 N10 113.9(6)
C38 C37 N10 120.6(6)
C38 C37 C36 125.6(7)
C37 C38 C39 117.2(7)
C40 C39 C38 119.9(7)
C39 C40 C41 120.4(7)
C36 C41 C40 122.0(7)
N9 C42 C43 109.9(6)
C44 C43 C42 106.2(6)
N10 C44 C43 107.6(6)
C46 C45 C1 117.3(6)
C50 C45 C1 122.9(6)
C50 C45 C46 119.6(6)
C47 C46 C45 119.6(6)
C48 C47 C46 122.2(6)
C47 C48 C49 117.8(6)
C47 C48 C57 120.6(7)
C49 C48 C57 121.6(7)
C48 C49 C50 121.3(6)
C45 C50 C49 119.6(6)
C52 C51 C2 119.2(6)
C56 C51 C2 121.8(6)
C56 C51 C52 118.5(6)
C53 C52 C51 121.1(8)
C52 C53 C54 120.4(8)
C53 C54 C58 121.2(7)
C55 C54 C53 118.5(7)
C55 C54 C58 120.2(8)
C56 C55 C54 121.8(7)
C55 C56 C51 119.6(7)
C48 C57 C5A 112.9(8)
C48 C57 C5B 110.8(9)
C3A C57 C48 109.2(7)
C3A C57 C4A 110.7(10)
C3A C57 C5A 108.5(10)
C4A C57 C48 107.2(7)
C4A C57 C5A 108.3(10)
C3B C57 C48 113.1(9)
C3B C57 C4B 108.9(14)
C3B C57 C5B 110.4(14)
C4B C57 C48 109.5(9)
C4B C57 C5B 103.7(14)
C54 C58 C8B 111.2(10)
C54 C58 C6A 110.1(11)
C6B C58 C54 110.9(10)
C6B C58 C7B 113.4(13)
C6B C58 C8B 104.9(12)
C7B C58 C54 109.4(10)
C7B C58 C8B 106.9(12)
C7A C58 C54 110.7(10)
C7A C58 C6A 114.5(13)
C7A C58 C8A 114.7(13)
C8A C58 C54 106.6(11)
C8A C58 C6A 99.4(13)
Cl3 C60 Cl4 112.2(4)
Cl2 C59 Cl1 114.3(5)
Cl6 C61 Cl5 95.4(18)

loop_
_geom_bond_atom_site_label_1
_geom_bond_atom_site_label_2
_geom_bond_distance
Ir1 O1 2.114(4)
Ir1 N1 2.154(5)
Ir1 N3 1.973(6)
Ir1 N5 2.005(5)
Ir1 C9 1.980(7)
Ir1 C18 2.006(6)
Ir2 O2 2.116(4)
Ir2 N2 2.156(5)
Ir2 N7 2.021(5)
Ir2 N9 2.006(6)
Ir2 C27 1.994(6)
Ir2 C36 2.006(6)
O1 C2 1.299(8)
O2 C1 1.284(7)
N1 N2 1.439(7)
N1 C1 1.323(8)
N2 C2 1.325(8)
N3 N4 1.388(7)
N3 C15 1.359(8)
N4 C10 1.420(8)
N4 C17 1.353(9)
N5 N6 1.358(7)
N5 C24 1.345(8)
N6 C19 1.417(8)
N6 C26 1.373(9)
N7 N8 1.367(8)
N7 C33 1.330(8)
N8 C28 1.410(9)
N8 C35 1.355(9)
N9 N10 1.366(7)
N9 C42 1.339(8)
N10 C37 1.438(8)
N10 C44 1.351(9)
C1 C45 1.495(8)
C2 C51 1.471(9)
C9 C10 1.434(9)
C9 C14 1.397(9)
C10 C11 1.396(9)
C11 C12 1.394(10)
C12 C13 1.376(10)
C13 C14 1.390(9)
C15 C16 1.388(9)
C16 C17 1.354(9)
C18 C19 1.401(9)
C18 C23 1.397(9)
C19 C20 1.391(9)
C20 C21 1.386(10)
C21 C22 1.382(10)
C22 C23 1.394(9)
C24 C25 1.384(10)
C25 C26 1.378(10)
C27 C28 1.413(9)
C27 C32 1.402(9)
C28 C29 1.380(10)
C29 C30 1.390(11)
C30 C31 1.382(12)
C31 C32 1.392(10)
C33 C34 1.388(11)
C34 C35 1.351(11)
C36 C37 1.415(9)
C36 C41 1.384(9)
C37 C38 1.370(9)
C38 C39 1.403(10)
C39 C40 1.390(11)
C40 C41 1.401(10)
C42 C43 1.395(10)
C43 C44 1.364(10)
C45 C46 1.400(9)
C45 C50 1.379(9)
C46 C47 1.384(9)
C47 C48 1.377(10)
C48 C49 1.393(10)
C48 C57 1.551(9)
C49 C50 1.404(9)
C51 C52 1.397(10)
C51 C56 1.391(10)
C52 C53 1.370(10)
C53 C54 1.387(12)
C54 C55 1.380(11)
C54 C58 1.568(10)
C55 C56 1.379(10)
C57 C3A 1.502(14)
C57 C4A 1.549(15)
C57 C5A 1.562(15)
C57 C3B 1.459(19)
C57 C4B 1.518(19)
C57 C5B 1.57(2)
C58 C6B 1.492(18)
C58 C7B 1.522(19)
C58 C8B 1.604(18)
C58 C6A 1.58(2)
C58 C7A 1.458(18)
C58 C8A 1.489(19)
Cl3 C60 1.741(9)
Cl4 C60 1.770(9)
Cl1 C59 1.726(8)
Cl2 C59 1.720(9)
Cl5 C61 1.96(3)
Cl6 C61 1.88(3)

loop_
_twin_individual_id
_twin_individual_mass_fraction_refined
1 0.8682(7)
2 0.1318(7)
